data_4323415
loop_
_publ_author_name
'Musa A. Said'
'Melanie P\"ulm'
'Regine Herbst-Irmer'
'K. C. Kumara Swamy'

_publ_contact_author
;
      Dr. Regine Herbst-Irmer
      Institut f\"ur Anorganische Chemie
      Universit\"at G\"ottingen
      Tammannstr. 4
      37077 G\"ottingen
      Germany
;
_publ_contact_author_email rherbst@shelx.uni-ac.gwdg.de
_publ_contact_author_fax '049 551 392582'
_publ_contact_author_phone '049 551 393007'
_publ_section_title
;
 Cyclic Aminophosphites and -phosphoranes Possessing Six- and
 Higher-Membered Rings: A Comparative Study of Structure and Reactivity
;
_journal_name_full 'Inorganic Chemistry'
_journal_page_first 2044
_journal_page_last 2051
_journal_paper_doi 10.1021/ic9611958
_journal_volume 36
_journal_year 1997
_chemical_formula_sum 'C11 H22 N O2 P'
_chemical_formula_weight 231.27
_chemical_name_systematic
;
 ?
;
_space_group_IT_number 33
_symmetry_cell_setting monoclinic
_symmetry_space_group_name_Hall 'P 2c -2n'
_symmetry_space_group_name_H-M 'P n a 21'
_atom_sites_solution_hydrogens geom
_atom_sites_solution_primary direct
_atom_sites_solution_secondary difmap
_audit_creation_method SHELXL
_cell_angle_alpha 90.00
_cell_angle_beta 90.00
_cell_angle_gamma 90.00
_cell_formula_units_Z 16
_cell_length_a 18.287(2)
_cell_length_b 15.1570(10)
_cell_length_c 18.541(3)
_cell_measurement_reflns_used 56
_cell_measurement_temperature 153(2)
_cell_measurement_theta_max 12.5
_cell_measurement_theta_min 10
_cell_volume 5139.1(11)
_computing_cell_refinement 'Stoe DIF4'
_computing_data_collection 'Stoe DIF4'
_computing_data_reduction 'Stoe REDU4'
_computing_molecular_graphics 'Siemens SHELXTL-Plus'
_computing_publication_material 'SHELXL-93 (Sheldrick, 1993)'
_computing_structure_refinement 'SHELXL-93 (Sheldrick, 1993)'
_computing_structure_solution 'SHELXS-86 (Sheldrick, 1990)'
_diffrn_ambient_temperature 153(2)
_diffrn_measurement_device 'Stoe-Siemens-Huber four-circle-diffractometer'
_diffrn_measurement_method 'Profile data from 2theta/omega'
_diffrn_radiation_monochromator graphite
_diffrn_radiation_source 'fine-focus sealed tube'
_diffrn_radiation_type MoKa
_diffrn_radiation_wavelength 0.71073
_diffrn_reflns_av_R_equivalents 0.0395
_diffrn_reflns_av_sigmaI/netI 0.0902
_diffrn_reflns_limit_h_max 21
_diffrn_reflns_limit_h_min -21
_diffrn_reflns_limit_k_max 18
_diffrn_reflns_limit_k_min -18
_diffrn_reflns_limit_l_max 22
_diffrn_reflns_limit_l_min -22
_diffrn_reflns_number 8219
_diffrn_reflns_theta_max 22.50
_diffrn_reflns_theta_min 3.56
_diffrn_standards_interval_time 90
_diffrn_standards_number 3
_exptl_absorpt_coefficient_mu 0.198
_exptl_crystal_colour colourless
_exptl_crystal_density_diffrn 1.196
_exptl_crystal_description blocks
_exptl_crystal_F_000 2016
_exptl_crystal_size_max 0.50
_exptl_crystal_size_mid 0.40
_exptl_crystal_size_min 0.20
_refine_diff_density_max .241
_refine_diff_density_min -.210
_refine_diff_density_rms .051
_refine_ls_abs_structure_details 'Flack H D (1983), Acta Cryst. A39, 876-881'
_refine_ls_abs_structure_Flack 0.00(14)
_refine_ls_extinction_method none
_refine_ls_goodness_of_fit_all 1.021
_refine_ls_goodness_of_fit_obs 1.071
_refine_ls_matrix_type full
_refine_ls_number_parameters 561
_refine_ls_number_reflns 6658
_refine_ls_number_restraints 7
_refine_ls_restrained_S_all 1.031
_refine_ls_restrained_S_obs 1.071
_refine_ls_R_factor_all 0.0994
_refine_ls_R_factor_obs 0.0584
_refine_ls_shift/esd_max 0.000
_refine_ls_shift/esd_mean 0.000
_refine_ls_structure_factor_coef Fsqd
_refine_ls_weighting_details 'w=1/[s^2^(Fo^2^)+( 0.0451P)^2^+0.0980P] where P=(Fo^2^+2Fc^2^)/3'
_refine_ls_weighting_scheme calc
_refine_ls_wR_factor_all 0.1210
_refine_ls_wR_factor_obs 0.1033
_reflns_number_observed 4680
_reflns_number_total 6689
_reflns_observed_criterion >2sigma(I)
_cod_data_source_file ic9611958_2.cif
_cod_data_source_block kck81
_cod_depositor_comments
;
The following automatic conversions were performed:

'_refine_ls_weighting_scheme' value 'calc w=1/[s^2^(Fo^2^)+(
0.0451P)^2^+0.0980P] where P=(Fo^2^+2Fc^2^)/3' was changed to 'calc'.
New tag '_refine_ls_weighting_details' was created. The value of the
new tag was set to 'w=1/[s^2^(Fo^2^)+( 0.0451P)^2^+0.0980P] where
P=(Fo^2^+2Fc^2^)/3'.

Automatic conversion script
Id: cif_fix_values 3143 2015-03-26 13:38:13Z robertas 
;
_cod_database_code 4323415

loop_
_symmetry_equiv_pos_as_xyz
'x, y, z'
'-x, -y, z+1/2'
'x+1/2, -y+1/2, z'
'-x+1/2, y+1/2, z+1/2'

loop_
_atom_site_aniso_label
_atom_site_aniso_U_11
_atom_site_aniso_U_22
_atom_site_aniso_U_33
_atom_site_aniso_U_23
_atom_site_aniso_U_13
_atom_site_aniso_U_12
P1 0.0396(12) 0.0273(10) 0.0333(13) -0.0026(9) 0.0031(10) 0.0000(9)
O1 0.039(3) 0.022(2) 0.035(3) -0.004(2) -0.004(2) -0.006(2)
O2 0.031(3) 0.037(3) 0.045(4) -0.001(2) 0.000(2) 0.000(2)
N1 0.038(4) 0.027(3) 0.034(4) -0.006(3) 0.009(3) -0.002(3)
C11 0.036(4) 0.027(4) 0.021(4) -0.003(3) 0.006(3) 0.004(3)
C12 0.039(4) 0.042(4) 0.041(5) 0.002(4) 0.002(4) 0.004(4)
C13 0.066(5) 0.050(5) 0.048(5) 0.027(4) 0.001(4) 0.011(4)
C14 0.082(6) 0.040(5) 0.052(5) 0.022(4) 0.020(5) -0.007(5)
C15 0.052(5) 0.050(5) 0.045(5) 0.012(4) 0.000(4) -0.019(4)
C16 0.037(4) 0.036(4) 0.039(4) 0.001(3) 0.001(3) -0.001(4)
C17 0.032(4) 0.022(4) 0.040(5) 0.001(3) -0.001(4) 0.006(3)
C18 0.034(4) 0.023(4) 0.032(4) 0.001(3) 0.004(3) -0.001(3)
C19 0.039(4) 0.044(5) 0.038(6) -0.003(4) -0.012(4) -0.010(4)
C181 0.060(5) 0.042(5) 0.030(5) 0.001(4) -0.006(4) 0.013(4)
C182 0.051(5) 0.029(4) 0.040(4) -0.002(4) -0.007(4) 0.001(3)
P2 0.0366(11) 0.0241(10) 0.0313(13) 0.0016(9) 0.0035(10) -0.0003(8)
N2 0.036(3) 0.017(3) 0.030(3) -0.004(3) 0.008(3) -0.003(2)
O3 0.038(3) 0.020(2) 0.030(3) 0.001(2) -0.001(2) 0.004(2)
O4 0.030(3) 0.041(3) 0.035(3) -0.004(2) -0.002(2) -0.003(2)
C21 0.035(4) 0.036(4) 0.019(4) -0.004(3) 0.007(3) 0.001(3)
C22 0.038(4) 0.042(4) 0.042(4) -0.021(4) -0.008(4) 0.011(3)
C23 0.041(5) 0.059(5) 0.060(5) -0.022(4) -0.010(4) 0.017(4)
C24 0.062(5) 0.041(4) 0.045(5) -0.007(4) 0.006(4) 0.015(4)
C25 0.055(5) 0.041(4) 0.033(4) -0.006(4) -0.004(4) 0.000(4)
C26 0.032(4) 0.051(5) 0.041(5) -0.021(4) -0.011(4) 0.004(4)
C27 0.030(4) 0.029(4) 0.035(4) -0.003(3) 0.004(4) 0.010(3)
C28 0.039(4) 0.027(4) 0.022(4) 0.001(3) -0.009(3) -0.007(3)
C29 0.035(4) 0.022(4) 0.034(5) -0.003(3) -0.003(4) -0.001(3)
C281 0.046(4) 0.033(4) 0.041(4) -0.010(4) -0.005(4) -0.010(3)
C282 0.064(5) 0.033(4) 0.031(5) 0.000(4) 0.001(4) 0.001(4)
P3 0.0385(10) 0.0259(10) 0.0385(11) 0.0006(9) -0.0069(9) -0.0041(9)
O5 0.053(3) 0.037(3) 0.028(3) -0.001(2) -0.006(2) 0.000(2)
O6 0.039(3) 0.021(2) 0.036(3) 0.006(2) 0.004(2) 0.000(2)
N3 0.036(3) 0.025(3) 0.032(3) -0.002(3) -0.014(3) -0.003(3)
C31 0.034(4) 0.032(4) 0.031(4) 0.006(4) -0.006(4) -0.005(3)
C32 0.043(4) 0.045(5) 0.026(4) 0.003(4) 0.006(3) 0.003(4)
C33 0.050(5) 0.059(5) 0.039(5) 0.020(5) -0.006(4) -0.007(5)
C34 0.048(5) 0.039(5) 0.074(6) 0.018(4) -0.008(4) 0.012(4)
C35 0.037(4) 0.039(4) 0.063(5) 0.012(4) 0.003(4) 0.010(4)
C36 0.035(4) 0.033(4) 0.034(5) -0.001(4) 0.009(3) 0.004(3)
C37 0.033(4) 0.023(3) 0.034(4) -0.001(3) -0.004(3) 0.000(3)
C38 0.034(4) 0.020(3) 0.029(4) -0.003(3) 0.006(3) 0.005(3)
C39 0.036(4) 0.033(4) 0.044(5) 0.004(4) 0.000(4) -0.004(3)
C381 0.056(5) 0.039(4) 0.041(4) -0.005(4) 0.008(4) 0.006(4)
C382 0.031(4) 0.048(5) 0.053(5) -0.011(4) -0.002(4) 0.005(4)
P4 0.0378(10) 0.0279(10) 0.0438(11) 0.0074(9) -0.0074(10) 0.0027(9)
N4 0.034(3) 0.023(3) 0.035(3) 0.003(3) -0.009(3) 0.003(3)
O7 0.036(3) 0.026(2) 0.038(3) -0.006(2) -0.001(2) 0.000(2)
O8 0.049(3) 0.047(3) 0.025(3) 0.006(2) -0.003(2) -0.006(3)
C41 0.025(3) 0.023(3) 0.036(4) -0.001(3) -0.009(3) 0.001(3)
C42 0.039(4) 0.029(4) 0.032(4) -0.008(3) 0.006(3) -0.003(3)
C43 0.043(5) 0.038(5) 0.049(5) 0.006(4) 0.005(4) -0.016(4)
C44 0.043(4) 0.036(4) 0.039(5) -0.015(4) 0.010(4) -0.009(4)
C45 0.073(5) 0.042(5) 0.038(5) -0.016(4) 0.015(4) -0.024(5)
C46 0.044(4) 0.036(4) 0.039(5) -0.008(4) 0.005(4) -0.014(4)
C47 0.043(4) 0.027(4) 0.032(4) 0.000(3) -0.011(4) -0.008(3)
C48 0.026(4) 0.031(4) 0.039(5) 0.011(3) -0.004(3) 0.002(3)
C49 0.044(5) 0.044(5) 0.026(4) -0.003(4) 0.014(4) 0.001(4)
C481 0.047(5) 0.032(4) 0.050(5) 0.018(4) 0.009(4) -0.006(3)
C482 0.041(5) 0.039(5) 0.081(6) 0.012(4) -0.007(4) -0.004(4)

loop_
_atom_site_label
_atom_site_type_symbol
_atom_site_fract_x
_atom_site_fract_y
_atom_site_fract_z
_atom_site_U_iso_or_equiv
_atom_site_thermal_displace_type
_atom_site_occupancy
_atom_site_calc_flag
_atom_site_refinement_flags
_atom_site_disorder_group
P1 P 0.50480(10) 0.26379(13) 0.43790(11) 0.0334(5) Uani 1 d . .
O1 O 0.5727(2) 0.3160(3) 0.3987(2) 0.0320(11) Uani 1 d . .
O2 O 0.4469(2) 0.2655(3) 0.3715(3) 0.0377(13) Uani 1 d . .
N1 N 0.5382(3) 0.1627(3) 0.4437(3) 0.0332(14) Uani 1 d D .
H1 H 0.5569(31) 0.1394(38) 0.4065(24) 0.040 Uiso 1 d D .
C11 C 0.5072(3) 0.1004(4) 0.4955(3) 0.028(2) Uani 1 d . .
H11 H 0.4875(3) 0.1358(4) 0.5366(3) 0.034 Uiso 1 calc R .
C12 C 0.5667(4) 0.0416(4) 0.5255(4) 0.041(2) Uani 1 d . .
H12A H 0.6046(4) 0.0786(4) 0.5486(4) 0.049 Uiso 1 calc R .
H12B H 0.5899(4) 0.0087(4) 0.4856(4) 0.049 Uiso 1 calc R .
C13 C 0.5365(4) -0.0239(5) 0.5810(4) 0.054(2) Uani 1 d . .
H13A H 0.5760(4) -0.0643(5) 0.5965(4) 0.065 Uiso 1 calc R .
H13B H 0.5190(4) 0.0087(5) 0.6239(4) 0.065 Uiso 1 calc R .
C14 C 0.4742(4) -0.0770(5) 0.5495(4) 0.058(2) Uani 1 d . .
H14A H 0.4540(4) -0.1165(5) 0.5870(4) 0.070 Uiso 1 calc R .
H14B H 0.4928(4) -0.1141(5) 0.5096(4) 0.070 Uiso 1 calc R .
C15 C 0.4143(4) -0.0174(5) 0.5214(4) 0.049(2) Uani 1 d . .
H15A H 0.3927(4) 0.0161(5) 0.5620(4) 0.059 Uiso 1 calc R .
H15B H 0.3753(4) -0.0536(5) 0.4993(4) 0.059 Uiso 1 calc R .
C16 C 0.4445(3) 0.0465(4) 0.4660(4) 0.037(2) Uani 1 d . .
H16A H 0.4614(3) 0.0130(4) 0.4233(4) 0.045 Uiso 1 calc R .
H16B H 0.4049(3) 0.0867(4) 0.4501(4) 0.045 Uiso 1 calc R .
C17 C 0.5956(3) 0.2917(4) 0.3271(3) 0.031(2) Uani 1 d . .
H17A H 0.6154(3) 0.2309(4) 0.3280(3) 0.038 Uiso 1 calc R .
H17B H 0.6352(3) 0.3317(4) 0.3112(3) 0.038 Uiso 1 calc R .
C18 C 0.5328(4) 0.2964(4) 0.2738(3) 0.030(2) Uani 1 d . .
C19 C 0.4696(4) 0.2397(5) 0.3005(4) 0.041(2) Uani 1 d . .
H19A H 0.4279(4) 0.2453(5) 0.2668(4) 0.049 Uiso 1 calc R .
H19B H 0.4849(4) 0.1770(5) 0.3012(4) 0.049 Uiso 1 calc R .
C181 C 0.5591(4) 0.2585(4) 0.2011(4) 0.044(2) Uani 1 d . .
H18A H 0.5191(7) 0.2609(23) 0.1660(7) 0.066 Uiso 1 calc R .
H18B H 0.5746(20) 0.1972(9) 0.2077(6) 0.066 Uiso 1 calc R .
H18C H 0.6004(14) 0.2935(16) 0.1833(11) 0.066 Uiso 1 calc R .
C182 C 0.5089(3) 0.3920(4) 0.2630(4) 0.040(2) Uani 1 d . .
H18D H 0.5514(5) 0.4277(6) 0.2493(20) 0.060 Uiso 1 calc R .
H18E H 0.4881(19) 0.4147(9) 0.3080(7) 0.060 Uiso 1 calc R .
H18F H 0.4721(15) 0.3948(5) 0.2247(14) 0.060 Uiso 1 calc R .
P2 P 0.75933(9) 0.76044(11) 0.34996(11) 0.0307(5) Uani 1 d . .
N2 N 0.7256(3) 0.6590(3) 0.3477(3) 0.0275(12) Uani 1 d D .
H2 H 0.7038(29) 0.6356(37) 0.3830(23) 0.033 Uiso 1 d D .
O3 O 0.6911(2) 0.8137(3) 0.3871(2) 0.0291(11) Uani 1 d . .
O4 O 0.8176(2) 0.7639(3) 0.4169(3) 0.0354(12) Uani 1 d . .
C21 C 0.7593(3) 0.5936(4) 0.2995(3) 0.030(2) Uani 1 d . .
H21 H 0.7825(3) 0.6264(4) 0.2586(3) 0.036 Uiso 1 calc R .
C22 C 0.8192(3) 0.5411(4) 0.3376(4) 0.040(2) Uani 1 d . .
H22A H 0.8578(3) 0.5820(4) 0.3544(4) 0.048 Uiso 1 calc R .
H22B H 0.7983(3) 0.5112(4) 0.3804(4) 0.048 Uiso 1 calc R .
C23 C 0.8523(4) 0.4732(5) 0.2877(4) 0.053(2) Uani 1 d . .
H23A H 0.8893(4) 0.4385(5) 0.3145(4) 0.064 Uiso 1 calc R .
H23B H 0.8775(4) 0.5037(5) 0.2475(4) 0.064 Uiso 1 calc R .
C24 C 0.7948(4) 0.4113(5) 0.2573(4) 0.049(2) Uani 1 d . .
H24A H 0.8178(4) 0.3698(5) 0.2229(4) 0.059 Uiso 1 calc R .
H24B H 0.7728(4) 0.3764(5) 0.2969(4) 0.059 Uiso 1 calc R .
C25 C 0.7363(4) 0.4636(4) 0.2196(4) 0.043(2) Uani 1 d . .
H25A H 0.6972(4) 0.4230(4) 0.2031(4) 0.051 Uiso 1 calc R .
H25B H 0.7575(4) 0.4924(4) 0.1765(4) 0.051 Uiso 1 calc R .
C26 C 0.7030(3) 0.5335(5) 0.2684(4) 0.041(2) Uani 1 d . .
H26A H 0.6674(3) 0.5688(5) 0.2404(4) 0.050 Uiso 1 calc R .
H26B H 0.6763(3) 0.5042(5) 0.3081(4) 0.050 Uiso 1 calc R .
C27 C 0.6681(3) 0.7916(4) 0.4591(3) 0.032(2) Uani 1 d . .
H27A H 0.6490(3) 0.7305(4) 0.4596(3) 0.038 Uiso 1 calc R .
H27B H 0.6280(3) 0.8315(4) 0.4738(3) 0.038 Uiso 1 calc R .
C28 C 0.7311(4) 0.7992(4) 0.5134(3) 0.029(2) Uani 1 d . .
C29 C 0.7934(3) 0.7415(4) 0.4877(4) 0.031(2) Uani 1 d . .
H29A H 0.8349(3) 0.7472(4) 0.5216(4) 0.037 Uiso 1 calc R .
H29B H 0.7774(3) 0.6791(4) 0.4880(4) 0.037 Uiso 1 calc R .
C281 C 0.7558(3) 0.8948(4) 0.5209(4) 0.040(2) Uani 1 d . .
H28A H 0.7964(14) 0.8982(5) 0.5554(15) 0.060 Uiso 1 calc R .
H28B H 0.7149(7) 0.9309(6) 0.5383(19) 0.060 Uiso 1 calc R .
H28C H 0.7720(19) 0.9169(8) 0.4739(5) 0.060 Uiso 1 calc R .
C282 C 0.7034(4) 0.7642(4) 0.5859(4) 0.043(2) Uani 1 d . .
H28D H 0.6912(20) 0.7016(8) 0.5813(7) 0.064 Uiso 1 calc R .
H28E H 0.6598(13) 0.7973(18) 0.6004(11) 0.064 Uiso 1 calc R .
H28F H 0.7417(9) 0.7715(23) 0.6225(6) 0.064 Uiso 1 calc R .
P3 P 0.67689(9) 0.51039(11) 0.53118(10) 0.0343(5) Uani 1 d . .
O5 O 0.6074(2) 0.5100(3) 0.5861(2) 0.0395(12) Uani 1 d . .
O6 O 0.6404(2) 0.5658(2) 0.4645(2) 0.0319(11) Uani 1 d . .
N3 N 0.6831(3) 0.4119(3) 0.4943(3) 0.0310(14) Uani 1 d D .
H3 H 0.6527(25) 0.3868(35) 0.4683(27) 0.037 Uiso 1 d D .
C31 C 0.7277(3) 0.3427(4) 0.5284(4) 0.032(2) Uani 1 d . .
H31 H 0.7672(3) 0.3724(4) 0.5566(4) 0.039 Uiso 1 calc R .
C32 C 0.6844(4) 0.2854(5) 0.5803(4) 0.038(2) Uani 1 d . .
H32A H 0.6646(4) 0.3228(5) 0.6195(4) 0.046 Uiso 1 calc R .
H32B H 0.6426(4) 0.2586(5) 0.5544(4) 0.046 Uiso 1 calc R .
C33 C 0.7311(4) 0.2129(5) 0.6128(4) 0.049(2) Uani 1 d . .
H33A H 0.7000(4) 0.1745(5) 0.6432(4) 0.059 Uiso 1 calc R .
H33B H 0.7689(4) 0.2397(5) 0.6442(4) 0.059 Uiso 1 calc R .
C34 C 0.7680(4) 0.1574(5) 0.5554(5) 0.054(2) Uani 1 d . .
H34A H 0.8008(4) 0.1138(5) 0.5787(5) 0.064 Uiso 1 calc R .
H34B H 0.7305(4) 0.1245(5) 0.5278(5) 0.064 Uiso 1 calc R .
C35 C 0.8120(3) 0.2144(5) 0.5044(4) 0.046(2) Uani 1 d . .
H35A H 0.8329(3) 0.1772(5) 0.4656(4) 0.055 Uiso 1 calc R .
H35B H 0.8529(3) 0.2421(5) 0.5309(4) 0.055 Uiso 1 calc R .
C36 C 0.7639(3) 0.2864(5) 0.4708(4) 0.034(2) Uani 1 d . .
H36A H 0.7943(3) 0.3245(5) 0.4395(4) 0.041 Uiso 1 calc R .
H36B H 0.7258(3) 0.2586(5) 0.4405(4) 0.041 Uiso 1 calc R .
C37 C 0.5685(3) 0.5436(4) 0.4385(4) 0.030(2) Uani 1 d . .
H37A H 0.5698(3) 0.4840(4) 0.4166(4) 0.036 Uiso 1 calc R .
H37B H 0.5542(3) 0.5860(4) 0.4004(4) 0.036 Uiso 1 calc R .
C38 C 0.5115(3) 0.5452(4) 0.4982(4) 0.028(2) Uani 1 d . .
C39 C 0.5361(3) 0.4862(4) 0.5593(4) 0.038(2) Uani 1 d . .
H39A H 0.5002(3) 0.4899(4) 0.5991(4) 0.045 Uiso 1 calc R .
H39B H 0.5373(3) 0.4243(4) 0.5422(4) 0.045 Uiso 1 calc R .
C381 C 0.5012(4) 0.6398(4) 0.5250(4) 0.045(2) Uani 1 d . .
H38A H 0.4631(15) 0.6409(6) 0.5622(16) 0.068 Uiso 1 calc R .
H38B H 0.4865(21) 0.6776(6) 0.4847(6) 0.068 Uiso 1 calc R .
H38C H 0.5472(7) 0.6615(10) 0.5454(19) 0.068 Uiso 1 calc R .
C382 C 0.4396(3) 0.5107(4) 0.4679(4) 0.044(2) Uani 1 d . .
H38D H 0.4028(7) 0.5091(26) 0.5062(6) 0.067 Uiso 1 calc R .
H38E H 0.4469(6) 0.4511(12) 0.4487(20) 0.067 Uiso 1 calc R .
H38F H 0.4229(12) 0.5497(16) 0.4291(15) 0.067 Uiso 1 calc R .
P4 P 0.58026(9) 1.00825(11) 0.26286(10) 0.0365(5) Uani 1 d . .
N4 N 0.5762(3) 0.9076(3) 0.2993(3) 0.0305(13) Uani 1 d D .
H4 H 0.6137(23) 0.8859(36) 0.3196(29) 0.037 Uiso 1 d D .
O7 O 0.6221(2) 1.0624(2) 0.3272(2) 0.0334(11) Uani 1 d . .
O8 O 0.6451(2) 1.0068(3) 0.2024(2) 0.0405(12) Uani 1 d . .
C41 C 0.5304(3) 0.8406(4) 0.2646(4) 0.028(2) Uani 1 d . .
H41 H 0.4882(3) 0.8712(4) 0.2412(4) 0.033 Uiso 1 calc R .
C42 C 0.5002(3) 0.7770(5) 0.3204(4) 0.034(2) Uani 1 d . .
H42A H 0.5414(3) 0.7483(5) 0.3460(4) 0.040 Uiso 1 calc R .
H42B H 0.4712(3) 0.8103(5) 0.3563(4) 0.040 Uiso 1 calc R .
C43 C 0.4523(4) 0.7065(4) 0.2864(4) 0.043(2) Uani 1 d . .
H43A H 0.4356(4) 0.6651(4) 0.3242(4) 0.052 Uiso 1 calc R .
H43B H 0.4086(4) 0.7346(4) 0.2648(4) 0.052 Uiso 1 calc R .
C44 C 0.4934(4) 0.6563(4) 0.2291(4) 0.039(2) Uani 1 d . .
H44A H 0.4602(4) 0.6129(4) 0.2061(4) 0.047 Uiso 1 calc R .
H44B H 0.5343(4) 0.6235(4) 0.2515(4) 0.047 Uiso 1 calc R .
C45 C 0.5233(4) 0.7189(5) 0.1718(4) 0.051(2) Uani 1 d . .
H45A H 0.4822(4) 0.7475(5) 0.1461(4) 0.061 Uiso 1 calc R .
H45B H 0.5523(4) 0.6852(5) 0.1361(4) 0.061 Uiso 1 calc R .
C46 C 0.5715(4) 0.7897(4) 0.2066(4) 0.040(2) Uani 1 d . .
H46A H 0.6151(4) 0.7613(4) 0.2283(4) 0.048 Uiso 1 calc R .
H46B H 0.5886(4) 0.8312(4) 0.1690(4) 0.048 Uiso 1 calc R .
C47 C 0.6968(3) 1.0405(4) 0.3455(4) 0.034(2) Uani 1 d . .
H47A H 0.6980(3) 0.9805(4) 0.3666(4) 0.041 Uiso 1 calc R .
H47B H 0.7145(3) 1.0823(4) 0.3826(4) 0.041 Uiso 1 calc R .
C48 C 0.7478(3) 1.0434(4) 0.2816(4) 0.032(2) Uani 1 d . .
C49 C 0.7172(3) 0.9829(5) 0.2240(4) 0.038(2) Uani 1 d . .
H49A H 0.7498(3) 0.9845(5) 0.1813(4) 0.046 Uiso 1 calc R .
H49B H 0.7167(3) 0.9217(5) 0.2425(4) 0.046 Uiso 1 calc R .
C481 C 0.7558(4) 1.1367(4) 0.2529(4) 0.043(2) Uani 1 d . .
H48A H 0.7954(15) 1.1386(6) 0.2173(16) 0.065 Uiso 1 calc R .
H48B H 0.7673(21) 1.1768(6) 0.2929(5) 0.065 Uiso 1 calc R .
H48C H 0.7099(8) 1.1551(10) 0.2301(19) 0.065 Uiso 1 calc R .
C482 C 0.8219(4) 1.0087(5) 0.3046(4) 0.054(2) Uani 1 d . .
H48D H 0.8435(11) 1.0489(17) 0.3401(18) 0.081 Uiso 1 calc R .
H48E H 0.8540(9) 1.0046(28) 0.2624(6) 0.081 Uiso 1 calc R .
H48F H 0.8161(5) 0.9501(14) 0.3261(23) 0.081 Uiso 1 calc R .

loop_
_atom_type_symbol
_atom_type_description
_atom_type_scat_dispersion_real
_atom_type_scat_dispersion_imag
_atom_type_scat_source
C C .0033 .0016 'International Tables Vol C Tables 4.2.6.8 and 6.1.1.4'
H H .0000 .0000 'International Tables Vol C Tables 4.2.6.8 and 6.1.1.4'
N N .0061 .0033 'International Tables Vol C Tables 4.2.6.8 and 6.1.1.4'
O O .0106 .0060 'International Tables Vol C Tables 4.2.6.8 and 6.1.1.4'
P P .1023 .0942 'International Tables Vol C Tables 4.2.6.8 and 6.1.1.4'

loop_
_geom_angle_atom_site_label_1
_geom_angle_atom_site_label_2
_geom_angle_atom_site_label_3
_geom_angle
_geom_angle_site_symmetry_1
_geom_angle_site_symmetry_3
_geom_angle_publ_flag
O2 P1 O1 98.6(2) . . y
O2 P1 N1 107.7(3) . . y
O1 P1 N1 101.3(2) . . y
C17 O1 P1 120.3(4) . . ?
C19 O2 P1 120.2(4) . . ?
C11 N1 P1 119.9(4) . . ?
N1 C11 C16 114.0(5) . . ?
N1 C11 C12 110.1(5) . . ?
C16 C11 C12 111.2(5) . . ?
C11 C12 C13 111.7(5) . . ?
C14 C13 C12 111.0(6) . . ?
C13 C14 C15 111.1(6) . . ?
C14 C15 C16 110.6(6) . . ?
C11 C16 C15 112.0(6) . . ?
O1 C17 C18 111.6(5) . . ?
C17 C18 C19 109.6(6) . . ?
C17 C18 C182 110.2(5) . . ?
C19 C18 C182 111.2(6) . . ?
C17 C18 C181 108.4(5) . . ?
C19 C18 C181 108.2(5) . . ?
C182 C18 C181 109.1(5) . . ?
O2 C19 C18 111.4(5) . . ?
O3 P2 O4 99.3(3) . . y
O3 P2 N2 100.7(2) . . y
O4 P2 N2 106.9(3) . . y
C21 N2 P2 119.0(4) . . ?
C27 O3 P2 119.8(4) . . ?
C29 O4 P2 119.2(4) . . ?
N2 C21 C26 111.0(5) . . ?
N2 C21 C22 111.6(5) . . ?
C26 C21 C22 110.9(6) . . ?
C23 C22 C21 111.1(5) . . ?
C22 C23 C24 111.7(6) . . ?
C25 C24 C23 109.9(6) . . ?
C24 C25 C26 112.0(6) . . ?
C21 C26 C25 112.4(5) . . ?
O3 C27 C28 111.9(5) . . ?
C29 C28 C281 110.8(5) . . ?
C29 C28 C282 109.0(5) . . ?
C281 C28 C282 110.3(5) . . ?
C29 C28 C27 108.3(5) . . ?
C281 C28 C27 110.7(5) . . ?
C282 C28 C27 107.6(5) . . ?
O4 C29 C28 112.8(5) . . ?
O5 P3 O6 98.9(2) . . y
O5 P3 N3 108.1(3) . . y
O6 P3 N3 100.4(2) . . y
C39 O5 P3 119.4(4) . . ?
C37 O6 P3 120.4(4) . . ?
C31 N3 P3 120.4(4) . . ?
N3 C31 C32 113.0(5) . . ?
N3 C31 C36 109.9(5) . . ?
C32 C31 C36 110.6(6) . . ?
C33 C32 C31 111.9(5) . . ?
C32 C33 C34 112.0(6) . . ?
C35 C34 C33 111.0(6) . . ?
C34 C35 C36 110.9(5) . . ?
C31 C36 C35 111.4(6) . . ?
O6 C37 C38 112.2(5) . . ?
C39 C38 C37 109.4(5) . . ?
C39 C38 C382 109.3(5) . . ?
C37 C38 C382 108.5(5) . . ?
C39 C38 C381 110.4(6) . . ?
C37 C38 C381 109.7(5) . . ?
C382 C38 C381 109.6(5) . . ?
O5 C39 C38 112.3(5) . . ?
O8 P4 O7 99.7(2) . . y
O8 P4 N4 107.3(3) . . y
O7 P4 N4 100.6(3) . . y
C41 N4 P4 118.7(4) . . ?
C47 O7 P4 119.7(4) . . ?
C49 O8 P4 118.8(4) . . ?
N4 C41 C42 110.4(5) . . ?
N4 C41 C46 112.3(5) . . ?
C42 C41 C46 109.8(5) . . ?
C43 C42 C41 112.0(6) . . ?
C44 C43 C42 111.2(5) . . ?
C43 C44 C45 110.8(6) . . ?
C44 C45 C46 110.4(6) . . ?
C41 C46 C45 111.6(5) . . ?
O7 C47 C48 113.2(5) . . ?
C47 C48 C482 108.9(6) . . ?
C47 C48 C49 107.9(5) . . ?
C482 C48 C49 108.6(6) . . ?
C47 C48 C481 111.2(5) . . ?
C482 C48 C481 109.7(5) . . ?
C49 C48 C481 110.6(6) . . ?
O8 C49 C48 112.8(5) . . ?

loop_
_geom_bond_atom_site_label_1
_geom_bond_atom_site_label_2
_geom_bond_distance
_geom_bond_site_symmetry_2
_geom_bond_publ_flag
P1 O2 1.624(5) . y
P1 O1 1.642(4) . y
P1 N1 1.652(5) . y
O1 C17 1.439(7) . ?
O2 C19 1.435(9) . ?
N1 C11 1.462(8) . ?
C11 C16 1.511(8) . ?
C11 C12 1.513(8) . ?
C12 C13 1.532(9) . ?
C13 C14 1.511(10) . ?
C14 C15 1.512(9) . ?
C15 C16 1.516(8) . ?
C17 C18 1.519(8) . ?
C18 C19 1.522(9) . ?
C18 C182 1.526(8) . ?
C18 C181 1.542(9) . ?
P2 O3 1.637(4) . y
P2 O4 1.638(5) . y
P2 N2 1.657(5) . y
N2 C21 1.470(7) . ?
O3 C27 1.440(7) . ?
O4 C29 1.425(8) . ?
C21 C26 1.489(8) . ?
C21 C22 1.528(8) . ?
C22 C23 1.511(8) . ?
C23 C24 1.519(9) . ?
C24 C25 1.505(9) . ?
C25 C26 1.520(9) . ?
C27 C28 1.534(8) . ?
C28 C29 1.514(8) . ?
C28 C281 1.525(8) . ?
C28 C282 1.531(9) . ?
P3 O5 1.629(5) . y
P3 O6 1.636(4) . y
P3 N3 1.646(5) . y
O5 C39 1.442(7) . ?
O6 C37 1.440(6) . ?
N3 C31 1.472(8) . ?
C31 C32 1.517(9) . ?
C31 C36 1.519(9) . ?
C32 C33 1.516(9) . ?
C33 C34 1.516(10) . ?
C34 C35 1.513(9) . ?
C35 C36 1.533(9) . ?
C37 C38 1.521(8) . ?
C38 C39 1.511(9) . ?
C38 C382 1.523(8) . ?
C38 C381 1.529(8) . ?
P4 O8 1.632(5) . y
P4 O7 1.638(4) . y
P4 N4 1.671(5) . y
N4 C41 1.465(7) . ?
O7 C47 1.446(7) . ?
O8 C49 1.426(7) . ?
C41 C42 1.517(9) . ?
C41 C46 1.523(8) . ?
C42 C43 1.517(9) . ?
C43 C44 1.509(8) . ?
C44 C45 1.526(9) . ?
C45 C46 1.531(9) . ?
C47 C48 1.508(9) . ?
C48 C482 1.513(8) . ?
C48 C49 1.515(9) . ?
C48 C481 1.519(8) . ?
